data_7714563
loop_
_publ_author_name
'Singh, Ovender'
'Singh, Anshu'
'Maji, Ankur'
'Chauhan, Rahul'
'Gupta, Puneet'
'Ghosh, Kaushik'

_publ_section_title
;
 Crystal structure of a phenoxyl radical complex relevant to the metal
 site of the galactose oxidase enzyme: A facile one-pot synthesis,
 evidence for hydrogen atom transfer and DNA cleavage <i>via</i>
 self-activation.
;
_journal_issue 3
_journal_name_full 'Dalton transactions (Cambridge, England : 2003)'
_journal_page_first 986
_journal_page_last 995
_journal_paper_doi 10.1039/d3dt03282e
_journal_volume 53
_journal_year 2024
_chemical_formula_moiety 'C47 H55 Cu0.922 N6 O5'
_chemical_formula_sum 'C47 H55 Cu0.922 N6 O5'
_chemical_formula_weight 842.587
_space_group_crystal_system monoclinic
_space_group_IT_number 14
_space_group_name_Hall '-P 2ybc'
_space_group_name_H-M_alt 'P 1 21/c 1'
_symmetry_Int_Tables_number 14
_audit_creation_date 2023-10-04
_audit_creation_method
;
Olex2 1.5
(compiled 2023.08.24 svn.re1ec1418 for OlexSys, GUI svn.r6817)
;
_audit_update_record
;
2023-10-06 deposited with the CCDC.	2023-11-15 downloaded from the CCDC.
;
_cell_angle_alpha 90
_cell_angle_beta 103.321(2)
_cell_angle_gamma 90
_cell_formula_units_Z 4
_cell_length_a 24.281(1)
_cell_length_b 11.9133(5)
_cell_length_c 18.1460(8)
_cell_measurement_reflns_used 9810
_cell_measurement_temperature 105(2)
_cell_measurement_theta_max 23.106
_cell_measurement_theta_min 2.269
_cell_volume 5107.8(4)
_computing_cell_refinement 'SAINT V8.40B (?, 2016)'
_computing_data_reduction 'SAINT V8.40B (?, 2016)'
_computing_molecular_graphics 'Olex2 1.5 (Dolomanov et al., 2009)'
_computing_publication_material 'Olex2 1.5 (Dolomanov et al., 2009)'
_computing_structure_refinement 'olex2.refine 1.5 (Bourhis et al., 2015)'
_diffrn_ambient_temperature 105.00
_diffrn_measured_fraction_theta_full 0.9970
_diffrn_measured_fraction_theta_max 0.9889
_diffrn_measurement_device_type 'Bruker APEX-II CCD'
_diffrn_measurement_method '\f and \w scans'
_diffrn_radiation_type 'Mo K\a'
_diffrn_radiation_wavelength 0.71073
_diffrn_reflns_av_R_equivalents 0.0962
_diffrn_reflns_av_unetI/netI 0.0539
_diffrn_reflns_Laue_measured_fraction_full 0.9970
_diffrn_reflns_Laue_measured_fraction_max 0.9889
_diffrn_reflns_limit_h_max 32
_diffrn_reflns_limit_h_min -32
_diffrn_reflns_limit_k_max 15
_diffrn_reflns_limit_k_min -15
_diffrn_reflns_limit_l_max 24
_diffrn_reflns_limit_l_min -24
_diffrn_reflns_number 173918
_diffrn_reflns_point_group_measured_fraction_full 0.9970
_diffrn_reflns_point_group_measured_fraction_max 0.9889
_diffrn_reflns_theta_full 25.2417
_diffrn_reflns_theta_max 28.42
_diffrn_reflns_theta_min 1.91
_exptl_absorpt_coefficient_mu 0.441
_exptl_absorpt_correction_T_max 0.7457
_exptl_absorpt_correction_T_min 0.6548
_exptl_absorpt_correction_type multi-scan
_exptl_absorpt_process_details
;
SADABS-2016/2 (Bruker,2016/2) was used for absorption correction.
wR2(int) was 0.0909 before and 0.0708 after correction.
The Ratio of minimum to maximum transmission is 0.8781.
The \l/2 correction factor is Not present.
;
_exptl_crystal_colour 'metallic orangish black'
_exptl_crystal_colour_lustre metallic
_exptl_crystal_colour_modifier orangish
_exptl_crystal_colour_primary black
_exptl_crystal_density_diffrn 1.096
_exptl_crystal_description block
_exptl_crystal_F_000 1785.350
_exptl_crystal_size_max 0.124
_exptl_crystal_size_mid 0.11
_exptl_crystal_size_min 0.07
_refine_diff_density_max 0.8022
_refine_diff_density_min -0.5512
_refine_diff_density_rms 0.1247
_refine_ls_d_res_high 0.7466
_refine_ls_d_res_low 10.6376
_refine_ls_goodness_of_fit_ref 1.0972
_refine_ls_hydrogen_treatment constr
_refine_ls_matrix_type full
_refine_ls_number_constraints 86
_refine_ls_number_parameters 555
_refine_ls_number_reflns 12696
_refine_ls_number_restraints 0
_refine_ls_restrained_S_all 1.0972
_refine_ls_R_factor_all 0.0998
_refine_ls_R_factor_gt 0.0597
_refine_ls_shift/su_max -0.0007
_refine_ls_shift/su_mean 0.0001
_refine_ls_structure_factor_coef Fsqd
_refine_ls_weighting_details 'w=1/[\s^2^(Fo^2^)+(0.1016P)^2^+2.6603P] where P=(Fo^2^+2Fc^2^)/3'
_refine_ls_weighting_scheme calc
_refine_ls_wR_factor_gt 0.1646
_refine_ls_wR_factor_ref 0.1981
_reflns_Friedel_coverage 0.0
_reflns_limit_h_max 31
_reflns_limit_h_min -32
_reflns_limit_k_max 15
_reflns_limit_k_min 0
_reflns_limit_l_max 24
_reflns_limit_l_min 0
_reflns_number_gt 8178
_reflns_number_total 12696
_reflns_threshold_expression I>=2u(I)
_cod_data_source_file d3dt03282e2.cif
_cod_data_source_block ms_rj_001_0401_0ma_a
_cod_depositor_comments 'Adding full bibliography for 7714562--7714563.cif.'
_cod_database_code 7714563
_olex2_refinement_description
;
1.a Aromatic/amide H refined with riding coordinates:
 C2(H2), C3(H3), C4(H4), C5(H5), C6(H6), C8(H8), C9(H9), C10(H10), C12(H12),
 C14(H14), C16(H16), C20(H20), C21(H21), C22(H22), C23(H23), C24(H24), C29(H29),
  C31(H31), C33(H33)
1.b Idealised Me refined as rotating group:
 C26(H26a,H26b,H26c), C28(H28a,H28b,H28c), C36(H36a,H36b,H36c), C37(H37a,H37b,
 H37c), C38(H38a,H38b,H38c), C39(H39a,H39b,H39c), C41(H41a,H41b,H41c), C43(H43a,
 H43b,H43c), C44(H44a,H44b,H44c), C45(H45a,H45b,H45c), C46(H46a,H46b,H46c),
 C47(H47a,H47b,H47c)
;
_olex2_submission_special_instructions 'No special instructions were received'

loop_
_space_group_symop_id
_space_group_symop_operation_xyz
1 x,y,z
2 -x,y+1/2,-z+1/2
3 -x,-y,-z
4 x,-y-1/2,z-1/2

loop_
_atom_site_label
_atom_site_type_symbol
_atom_site_fract_x
_atom_site_fract_y
_atom_site_fract_z
_atom_site_U_iso_or_equiv
_atom_site_adp_type
_atom_site_occupancy
_atom_site_refinement_flags_posn
_atom_site_refinement_flags_occupancy
Cu1 Cu 0.813061(17) 0.55379(4) 0.50394(2) 0.02876(17) Uani 0.893(2) . P
O1 O 0.75043(9) 0.51121(19) 0.53957(12) 0.0326(5) Uani 1.000000 . .
O2 O 0.85965(10) 0.5929(2) 0.60765(13) 0.0404(6) Uani 1.000000 . .
O3 O 0.93770(12) 0.5303(3) 0.67795(18) 0.0672(9) Uani 1.000000 . .
O4 O 0.89150(11) 0.4296(2) 0.58450(16) 0.0488(7) Uani 1.000000 . .
O5 O 0.71924(9) 0.75176(19) 0.42696(12) 0.0340(5) Uani 1.000000 . .
N1 N 0.79717(11) 0.4581(2) 0.41788(15) 0.0325(6) Uani 1.000000 . .
N2 N 0.82561(10) 0.7779(2) 0.50768(15) 0.0323(6) Uani 1.000000 . .
N3 N 0.84224(11) 0.4526(3) 0.38107(17) 0.0378(7) Uani 1.000000 . .
N4 N 0.87075(11) 0.6090(3) 0.45304(15) 0.0349(6) Uani 1.000000 . .
N5 N 0.88368(11) 0.7801(3) 0.51321(16) 0.0375(7) Uani 1.000000 . .
N6 N 0.89749(12) 0.5151(3) 0.62410(17) 0.0430(8) Uani 1.000000 . .
C1 C 0.85333(14) 0.3496(3) 0.3463(2) 0.0393(8) Uani 1.000000 . .
C2 C 0.84697(18) 0.3441(4) 0.2693(2) 0.0592(12) Uani 1.000000 . .
H2 H 0.83481(18) 0.4077(4) 0.2383(2) 0.0710(14) Uiso 1.000000 R .
C3 C 0.85879(19) 0.2430(5) 0.2378(3) 0.0679(14) Uani 1.000000 . .
H3 H 0.85472(19) 0.2382(5) 0.1845(3) 0.0815(17) Uiso 1.000000 R .
C4 C 0.8759(2) 0.1517(4) 0.2808(3) 0.0679(13) Uani 1.000000 . .
H4 H 0.8831(2) 0.0828(4) 0.2584(3) 0.0815(16) Uiso 1.000000 R .
C5 C 0.8826(3) 0.1602(5) 0.3574(4) 0.097(2) Uani 1.000000 . .
H5 H 0.8956(3) 0.0973(5) 0.3887(4) 0.116(3) Uiso 1.000000 R .
C6 C 0.8706(2) 0.2594(4) 0.3898(3) 0.0732(15) Uani 1.000000 . .
H6 H 0.8747(2) 0.2638(4) 0.4431(3) 0.0878(18) Uiso 1.000000 R .
C7 C 0.88425(14) 0.5304(3) 0.40793(19) 0.0382(8) Uani 1.000000 . .
C8 C 0.93694(14) 0.5300(4) 0.3888(2) 0.0446(9) Uani 1.000000 . .
H8 H 0.94707(14) 0.4729(4) 0.3579(2) 0.0535(11) Uiso 1.000000 R .
C9 C 0.97327(15) 0.6162(4) 0.4171(2) 0.0533(11) Uani 1.000000 . .
H9 H 1.01015(15) 0.6162(4) 0.4076(2) 0.0640(13) Uiso 1.000000 R .
C10 C 0.95801(15) 0.7030(4) 0.4588(2) 0.0514(10) Uani 1.000000 . .
H10 H 0.98305(15) 0.7637(4) 0.4760(2) 0.0616(12) Uiso 1.000000 R .
C11 C 0.90476(13) 0.6985(3) 0.47483(19) 0.0394(8) Uani 1.000000 . .
C12 C 0.75162(13) 0.4007(3) 0.39420(17) 0.0293(7) Uani 1.000000 . .
H12 H 0.74835(13) 0.3568(3) 0.34970(17) 0.0352(8) Uiso 1.000000 R .
C13 C 0.70525(12) 0.3995(3) 0.43168(17) 0.0254(6) Uani 1.000000 . .
C14 C 0.65667(13) 0.3410(3) 0.39370(17) 0.0269(6) Uani 1.000000 . .
H14 H 0.65518(13) 0.3118(3) 0.34454(17) 0.0322(8) Uiso 1.000000 R .
C15 C 0.61131(13) 0.3248(2) 0.42594(17) 0.0255(6) Uani 1.000000 . .
C16 C 0.61671(12) 0.3671(2) 0.50037(17) 0.0256(6) Uani 1.000000 . .
H16 H 0.58636(12) 0.3543(2) 0.52429(17) 0.0307(7) Uiso 1.000000 R .
C17 C 0.66285(12) 0.4253(2) 0.54007(17) 0.0242(6) Uani 1.000000 . .
C18 C 0.70806(12) 0.4482(2) 0.50380(17) 0.0261(6) Uani 1.000000 . .
C19 C 0.91803(14) 0.8617(3) 0.5606(2) 0.0419(9) Uani 1.000000 . .
C20 C 0.94988(15) 0.8314(4) 0.6309(2) 0.0482(9) Uani 1.000000 . .
H20 H 0.95083(15) 0.7556(4) 0.6474(2) 0.0578(11) Uiso 1.000000 R .
C21 C 0.98060(18) 0.9136(4) 0.6774(3) 0.0582(11) Uani 1.000000 . .
H21 H 1.00341(18) 0.8932(4) 0.7254(3) 0.0698(14) Uiso 1.000000 R .
C22 C 0.97848(19) 1.0205(5) 0.6555(3) 0.0660(13) Uani 1.000000 . .
H22 H 1.00020(19) 1.0749(5) 0.6880(3) 0.0792(16) Uiso 1.000000 R .
C23 C 0.9453(2) 1.0537(5) 0.5866(3) 0.0787(17) Uani 1.000000 . .
H23 H 0.9431(2) 1.1305(5) 0.5722(3) 0.094(2) Uiso 1.000000 R .
C24 C 0.91489(19) 0.9723(4) 0.5384(3) 0.0653(13) Uani 1.000000 . .
H24 H 0.89214(19) 0.9933(4) 0.4904(3) 0.0784(16) Uiso 1.000000 R .
C25 C 0.55823(13) 0.2591(3) 0.38831(18) 0.0310(7) Uani 1.000000 . .
C26 C 0.50605(14) 0.3323(3) 0.3842(2) 0.0397(8) Uani 1.000000 . .
H26a H 0.47199(15) 0.2896(8) 0.3608(13) 0.0595(12) Uiso 1.000000 GR .
H26b H 0.5041(6) 0.3551(18) 0.4354(2) 0.0595(12) Uiso 1.000000 GR .
H26c H 0.5085(5) 0.3991(11) 0.3536(12) 0.0595(12) Uiso 1.000000 GR .
C27 C 0.66596(13) 0.4659(3) 0.62192(17) 0.0283(6) Uani 1.000000 . .
C28 C 0.61488(16) 0.4265(3) 0.65086(19) 0.0375(8) Uani 1.000000 . .
H28a H 0.6186(5) 0.4526(18) 0.7030(5) 0.0562(12) Uiso 1.000000 GR .
H28b H 0.58018(18) 0.4573(17) 0.6186(8) 0.0562(12) Uiso 1.000000 GR .
H28c H 0.6131(6) 0.3443(3) 0.6496(13) 0.0562(12) Uiso 1.000000 GR .
C29 C 0.80477(13) 0.8351(3) 0.55436(17) 0.0292(7) Uani 1.000000 . .
H29 H 0.82974(13) 0.8740(3) 0.59420(17) 0.0350(8) Uiso 1.000000 R .
C30 C 0.74419(13) 0.8426(2) 0.54852(17) 0.0272(6) Uani 1.000000 . .
C31 C 0.72642(13) 0.8954(3) 0.60738(17) 0.0287(7) Uani 1.000000 . .
H31 H 0.75423(13) 0.9208(3) 0.64988(17) 0.0345(8) Uiso 1.000000 R .
C32 C 0.67015(13) 0.9123(3) 0.60663(17) 0.0285(6) Uani 1.000000 . .
C33 C 0.63102(13) 0.8748(3) 0.54260(17) 0.0287(6) Uani 1.000000 . .
H33 H 0.59202(13) 0.8866(3) 0.54067(17) 0.0345(8) Uiso 1.000000 R .
C34 C 0.64524(12) 0.8209(2) 0.48088(16) 0.0253(6) Uani 1.000000 . .
C35 C 0.70303(13) 0.8039(3) 0.48496(17) 0.0278(6) Uani 1.000000 . .
C36 C 0.55455(15) 0.1529(3) 0.4356(2) 0.0380(8) Uani 1.000000 . .
H36a H 0.5206(6) 0.1102(11) 0.4120(8) 0.0570(12) Uiso 1.000000 GR .
H36b H 0.5882(5) 0.1063(10) 0.4379(12) 0.0570(12) Uiso 1.000000 GR .
H36c H 0.5526(11) 0.1747(3) 0.4870(5) 0.0570(12) Uiso 1.000000 GR .
C37 C 0.55911(16) 0.2213(3) 0.3078(2) 0.0428(9) Uani 1.000000 . .
H37a H 0.5238(5) 0.1820(19) 0.2853(6) 0.0643(13) Uiso 1.000000 GR .
H37b H 0.5629(11) 0.2871(4) 0.2769(4) 0.0643(13) Uiso 1.000000 GR .
H37c H 0.5912(7) 0.1707(17) 0.3097(2) 0.0643(13) Uiso 1.000000 GR .
C38 C 0.66710(15) 0.5940(3) 0.62584(19) 0.0335(7) Uani 1.000000 . .
H38a H 0.6706(10) 0.6180(3) 0.6784(3) 0.0503(11) Uiso 1.000000 GR .
H38b H 0.6995(6) 0.6221(3) 0.6075(12) 0.0503(11) Uiso 1.000000 GR .
H38c H 0.6320(4) 0.6240(3) 0.5941(10) 0.0503(11) Uiso 1.000000 GR .
C39 C 0.71932(15) 0.4161(3) 0.67445(19) 0.0379(8) Uani 1.000000 . .
H39a H 0.7208(6) 0.4384(17) 0.7268(3) 0.0569(12) Uiso 1.000000 GR .
H39b H 0.7181(5) 0.3341(3) 0.6706(10) 0.0569(12) Uiso 1.000000 GR .
H39c H 0.75303(16) 0.4442(16) 0.6593(9) 0.0569(12) Uiso 1.000000 GR .
C40 C 0.65404(14) 0.9736(3) 0.67255(19) 0.0331(7) Uani 1.000000 . .
C41 C 0.67201(17) 1.0973(3) 0.6718(2) 0.0411(8) Uani 1.000000 . .
H41a H 0.6600(10) 1.1380(6) 0.7123(9) 0.0617(12) Uiso 1.000000 GR .
H41b H 0.71326(19) 1.1018(3) 0.6798(14) 0.0617(12) Uiso 1.000000 GR .
H41c H 0.6542(9) 1.1309(6) 0.6228(6) 0.0617(12) Uiso 1.000000 GR .
C42 C 0.60017(13) 0.7840(3) 0.41092(17) 0.0281(6) Uani 1.000000 . .
C43 C 0.60267(14) 0.6565(3) 0.40087(19) 0.0328(7) Uani 1.000000 . .
H43a H 0.5742(7) 0.6338(4) 0.3558(8) 0.0491(11) Uiso 1.000000 GR .
H43b H 0.6404(3) 0.6352(3) 0.3949(13) 0.0491(11) Uiso 1.000000 GR .
H43c H 0.5950(10) 0.6190(3) 0.4455(6) 0.0491(11) Uiso 1.000000 GR .
C44 C 0.59076(16) 0.9682(4) 0.6684(2) 0.0507(10) Uani 1.000000 . .
H44a H 0.5827(2) 1.004(2) 0.7132(9) 0.0760(15) Uiso 1.000000 GR .
H44b H 0.57020(18) 1.007(2) 0.6227(9) 0.0760(15) Uiso 1.000000 GR .
H44c H 0.5787(3) 0.8895(4) 0.6666(17) 0.0760(15) Uiso 1.000000 GR .
C45 C 0.68483(17) 0.9193(3) 0.74823(19) 0.0431(9) Uani 1.000000 . .
H45a H 0.6746(9) 0.9593(14) 0.7904(2) 0.0646(13) Uiso 1.000000 GR .
H45b H 0.6735(9) 0.8404(7) 0.7490(6) 0.0646(13) Uiso 1.000000 GR .
H45c H 0.72583(18) 0.924(2) 0.7533(7) 0.0646(13) Uiso 1.000000 GR .
C46 C 0.54006(13) 0.8115(3) 0.41874(19) 0.0352(7) Uani 1.000000 . .
H46a H 0.51265(15) 0.7867(18) 0.3732(6) 0.0528(11) Uiso 1.000000 GR .
H46b H 0.5327(4) 0.7726(16) 0.4631(8) 0.0528(11) Uiso 1.000000 GR .
H46c H 0.5365(3) 0.8927(4) 0.4250(13) 0.0528(11) Uiso 1.000000 GR .
C47 C 0.60922(15) 0.8453(3) 0.33985(18) 0.0352(7) Uani 1.000000 . .
H47a H 0.5814(7) 0.8186(15) 0.2952(3) 0.0528(11) Uiso 1.000000 GR .
H47b H 0.6044(10) 0.9263(3) 0.3457(6) 0.0528(11) Uiso 1.000000 GR .
H47c H 0.6475(4) 0.8302(16) 0.3335(8) 0.0528(11) Uiso 1.000000 GR .
Cu2 Cu 0.7938(5) 0.6511(12) 0.4610(8) 0.032(5) Uani 0.0297(19) . P

loop_
_atom_site_aniso_label
_atom_site_aniso_U_11
_atom_site_aniso_U_22
_atom_site_aniso_U_33
_atom_site_aniso_U_12
_atom_site_aniso_U_13
_atom_site_aniso_U_23
Cu1 0.0206(2) 0.0425(3) 0.0244(2) -0.00062(18) 0.00784(16) 0.00087(18)
O1 0.0286(11) 0.0385(13) 0.0326(12) -0.0029(9) 0.0111(9) -0.0048(10)
O2 0.0279(12) 0.0601(16) 0.0318(13) 0.0046(11) 0.0037(10) 0.0038(11)
O3 0.0405(16) 0.096(2) 0.0531(18) -0.0018(15) -0.0131(13) 0.0200(17)
O4 0.0369(14) 0.0575(18) 0.0526(17) 0.0061(12) 0.0117(12) 0.0086(14)
O5 0.0332(12) 0.0402(13) 0.0283(12) 0.0002(10) 0.0067(9) -0.0065(10)
N1 0.0233(13) 0.0464(17) 0.0309(14) 0.0047(12) 0.0127(11) 0.0067(12)
N2 0.0234(13) 0.0450(16) 0.0279(14) -0.0059(11) 0.0049(11) 0.0013(12)
N3 0.0261(14) 0.0519(18) 0.0399(16) 0.0013(12) 0.0167(12) 0.0010(13)
N4 0.0205(13) 0.0567(18) 0.0283(14) -0.0033(12) 0.0075(11) 0.0004(13)
N5 0.0210(13) 0.0585(19) 0.0332(15) -0.0117(12) 0.0069(11) -0.0014(13)
N6 0.0255(15) 0.067(2) 0.0350(17) -0.0003(14) 0.0038(12) 0.0177(16)
C1 0.0298(17) 0.056(2) 0.0363(19) 0.0073(15) 0.0172(14) 0.0036(16)
C2 0.052(2) 0.085(3) 0.040(2) 0.024(2) 0.0102(18) 0.005(2)
C3 0.055(3) 0.101(4) 0.044(2) 0.023(3) 0.004(2) -0.020(3)
C4 0.072(3) 0.061(3) 0.085(4) 0.001(2) 0.048(3) -0.009(3)
C5 0.150(6) 0.073(4) 0.095(4) 0.041(4) 0.084(4) 0.032(3)
C6 0.111(4) 0.069(3) 0.058(3) 0.035(3) 0.057(3) 0.023(2)
C7 0.0247(16) 0.061(2) 0.0303(17) 0.0020(15) 0.0082(13) 0.0109(16)
C8 0.0271(17) 0.067(3) 0.043(2) 0.0066(16) 0.0151(15) 0.0040(18)
C9 0.0237(17) 0.091(3) 0.049(2) -0.0003(19) 0.0150(16) 0.009(2)
C10 0.0262(18) 0.082(3) 0.047(2) -0.0100(18) 0.0120(16) -0.002(2)
C11 0.0240(16) 0.063(2) 0.0315(17) -0.0007(16) 0.0077(13) 0.0079(16)
C12 0.0288(16) 0.0355(17) 0.0258(16) 0.0051(13) 0.0106(12) 0.0027(13)
C13 0.0252(14) 0.0276(15) 0.0247(15) 0.0045(12) 0.0086(12) 0.0052(12)
C14 0.0319(16) 0.0286(15) 0.0222(14) 0.0048(12) 0.0105(12) 0.0033(12)
C15 0.0283(15) 0.0225(15) 0.0267(15) 0.0031(12) 0.0082(12) 0.0035(12)
C16 0.0282(15) 0.0231(15) 0.0282(15) 0.0024(12) 0.0123(12) 0.0023(12)
C17 0.0281(15) 0.0219(15) 0.0249(15) 0.0042(11) 0.0109(12) 0.0034(11)
C18 0.0244(14) 0.0267(15) 0.0281(15) 0.0039(12) 0.0077(12) 0.0009(12)
C19 0.0233(16) 0.065(2) 0.0359(19) -0.0126(16) 0.0041(14) 0.0028(17)
C20 0.0341(19) 0.063(3) 0.045(2) -0.0047(18) 0.0041(16) 0.0011(19)
C21 0.043(2) 0.074(3) 0.050(2) -0.012(2) -0.0055(18) -0.004(2)
C22 0.045(2) 0.076(3) 0.069(3) -0.029(2) -0.003(2) -0.006(3)
C23 0.076(3) 0.077(4) 0.076(3) -0.049(3) 0.001(3) 0.015(3)
C24 0.058(3) 0.076(3) 0.054(3) -0.035(2) -0.003(2) 0.020(2)
C25 0.0311(16) 0.0346(17) 0.0287(16) -0.0022(13) 0.0097(13) -0.0015(13)
C26 0.0287(17) 0.044(2) 0.045(2) -0.0017(14) 0.0060(15) -0.0009(16)
C27 0.0354(16) 0.0273(16) 0.0250(15) 0.0004(13) 0.0123(13) 0.0011(12)
C28 0.051(2) 0.0370(19) 0.0313(17) -0.0066(15) 0.0229(15) -0.0028(14)
C29 0.0287(15) 0.0327(17) 0.0238(15) -0.0061(13) 0.0015(12) 0.0043(13)
C30 0.0292(15) 0.0252(15) 0.0261(15) -0.0045(12) 0.0041(12) 0.0039(12)
C31 0.0360(17) 0.0251(16) 0.0224(15) -0.0060(13) 0.0011(12) 0.0011(12)
C32 0.0339(17) 0.0229(15) 0.0273(16) -0.0032(12) 0.0043(13) -0.0007(12)
C33 0.0286(15) 0.0255(15) 0.0306(16) 0.0011(12) 0.0037(12) -0.0009(12)
C34 0.0291(15) 0.0230(15) 0.0221(14) -0.0014(12) 0.0025(12) -0.0006(11)
C35 0.0298(15) 0.0286(16) 0.0236(15) -0.0028(12) 0.0035(12) 0.0018(12)
C36 0.0355(18) 0.0337(18) 0.046(2) -0.0037(14) 0.0126(15) 0.0007(15)
C37 0.042(2) 0.052(2) 0.0344(19) -0.0084(17) 0.0086(15) -0.0115(16)
C38 0.0409(18) 0.0319(17) 0.0321(17) -0.0045(14) 0.0172(14) -0.0021(14)
C39 0.046(2) 0.0400(19) 0.0275(17) 0.0009(15) 0.0072(14) 0.0040(14)
C40 0.0394(18) 0.0302(17) 0.0307(17) -0.0055(14) 0.0100(14) -0.0088(13)
C41 0.053(2) 0.0341(19) 0.0370(19) -0.0042(16) 0.0123(16) -0.0099(15)
C42 0.0307(16) 0.0304(16) 0.0229(15) -0.0002(13) 0.0058(12) -0.0036(12)
C43 0.0346(17) 0.0295(16) 0.0315(17) -0.0011(13) 0.0019(13) -0.0063(13)
C44 0.044(2) 0.063(3) 0.048(2) -0.0088(18) 0.0178(18) -0.0279(19)
C45 0.060(2) 0.043(2) 0.0286(18) -0.0047(17) 0.0145(16) -0.0028(15)
C46 0.0305(16) 0.0356(18) 0.0358(18) -0.0018(14) 0.0001(13) -0.0092(14)
C47 0.0407(19) 0.0342(18) 0.0264(16) -0.0004(14) -0.0010(14) 0.0009(13)
Cu2 0.024(7) 0.041(9) 0.035(8) -0.011(5) 0.012(5) -0.007(6)

loop_
_atom_type_symbol
_atom_type_scat_dispersion_real
_atom_type_scat_dispersion_imag
_atom_type_scat_Cromer_Mann_a1
_atom_type_scat_Cromer_Mann_a2
_atom_type_scat_Cromer_Mann_a3
_atom_type_scat_Cromer_Mann_a4
_atom_type_scat_Cromer_Mann_b1
_atom_type_scat_Cromer_Mann_b2
_atom_type_scat_Cromer_Mann_b3
_atom_type_scat_Cromer_Mann_b4
_atom_type_scat_Cromer_Mann_c
_atom_type_scat_source
_atom_type_scat_dispersion_source
C 0.00313 0.00162 2.31000 1.02000 1.58860 0.86500 20.84390 10.20750 0.56870 51.65120 0.21560 'International Tables Volume C Table 6.1.1.4 (pp. 500-502)' 'Brennan, Cowan, Rev. Sci. Instrum., 1992, 63, 850'
Cu 0.32831 1.27084 13.33800 7.16760 5.61580 1.67350 3.58280 0.24700 11.39660 64.81260 1.19100 'International Tables Volume C Table 6.1.1.4 (pp. 500-502)' 'Brennan, Cowan, Rev. Sci. Instrum., 1992, 63, 850'
H 0.00000 0.00000 0.49300 0.32291 0.14019 0.04081 10.51090 26.12570 3.14236 57.79970 0.00304 'International Tables Volume C Table 6.1.1.4 (pp. 500-502)' 'Brennan, Cowan, Rev. Sci. Instrum., 1992, 63, 850'
N 0.00612 0.00332 12.21260 3.13220 2.01250 1.16630 0.00570 9.89330 28.99750 0.58260 -11.52900 'International Tables Volume C Table 6.1.1.4 (pp. 500-502)' 'Brennan, Cowan, Rev. Sci. Instrum., 1992, 63, 850'
O 0.01085 0.00610 3.04850 2.28680 1.54630 0.86700 13.27710 5.70110 0.32390 32.90890 0.25080 'International Tables Volume C Table 6.1.1.4 (pp. 500-502)' 'Brennan, Cowan, Rev. Sci. Instrum., 1992, 63, 850'

loop_
_geom_angle_atom_site_label_1
_geom_angle_atom_site_label_2
_geom_angle_atom_site_label_3
_geom_angle
_geom_angle_site_symmetry_1
_geom_angle_site_symmetry_3
_geom_angle_publ_flag
O2 Cu1 O1 93.82(10) . . ?
N1 Cu1 O1 95.44(10) . . ?
N1 Cu1 O2 150.55(11) . . ?
N4 Cu1 O1 171.11(11) . . ?
N4 Cu1 O2 93.10(11) . . ?
N4 Cu1 N1 81.14(11) . . ?
Cu2 Cu1 O1 102.8(5) . . ?
Cu2 Cu1 O2 111.6(5) . . ?
Cu2 Cu1 N1 93.5(5) . . ?
Cu2 Cu1 N4 69.4(5) . . ?
C18 O1 Cu1 126.4(2) . . ?
N6 O2 Cu1 105.5(2) . . ?
Cu2 O5 C35 114.2(4) . . ?
N3 N1 Cu1 112.6(2) . . ?
C12 N1 Cu1 126.1(2) . . ?
C12 N1 N3 121.2(3) . . ?
Cu2 N1 Cu1 35.4(3) . . ?
Cu2 N1 N3 106.5(3) . . ?
Cu2 N1 C12 121.2(4) . . ?
C29 N2 N5 119.5(3) . . ?
Cu2 N2 N5 111.4(5) . . ?
Cu2 N2 C29 124.2(5) . . ?
C1 N3 N1 119.6(3) . . ?
C7 N3 N1 113.1(3) . . ?
C7 N3 C1 122.1(3) . . ?
C7 N4 Cu1 110.9(2) . . ?
C11 N4 Cu1 125.6(2) . . ?
C11 N4 C7 120.9(3) . . ?
Cu2 N4 Cu1 42.2(4) . . ?
Cu2 N4 C7 126.5(4) . . ?
Cu2 N4 C11 107.7(4) . . ?
C11 N5 N2 116.4(3) . . ?
C19 N5 N2 119.8(3) . . ?
C19 N5 C11 123.8(3) . . ?
O3 N6 O2 118.2(4) . . ?
O4 N6 O2 118.4(3) . . ?
O4 N6 O3 123.4(3) . . ?
C2 C1 N3 120.0(4) . . ?
C6 C1 N3 119.5(3) . . ?
C6 C1 C2 120.5(4) . . ?
H2 C2 C1 120.8(3) . . ?
C3 C2 C1 118.3(4) . . ?
C3 C2 H2 120.8(3) . . ?
H3 C3 C2 119.2(3) . . ?
C4 C3 C2 121.7(4) . . ?
C4 C3 H3 119.2(3) . . ?
H4 C4 C3 120.7(3) . . ?
C5 C4 C3 118.6(5) . . ?
C5 C4 H4 120.7(3) . . ?
H5 C5 C4 119.7(3) . . ?
C6 C5 C4 120.7(5) . . ?
C6 C5 H5 119.7(3) . . ?
C5 C6 C1 120.2(4) . . ?
H6 C6 C1 119.9(3) . . ?
H6 C6 C5 119.9(3) . . ?
N4 C7 N3 114.9(3) . . ?
C8 C7 N3 123.5(3) . . ?
C8 C7 N4 121.5(3) . . ?
H8 C8 C7 121.7(2) . . ?
C9 C8 C7 116.7(4) . . ?
C9 C8 H8 121.7(2) . . ?
H9 C9 C8 118.9(2) . . ?
C10 C9 C8 122.3(3) . . ?
C10 C9 H9 118.9(2) . . ?
H10 C10 C9 121.1(2) . . ?
C11 C10 C9 117.7(4) . . ?
C11 C10 H10 121.1(3) . . ?
N5 C11 N4 115.9(3) . . ?
C10 C11 N4 120.3(4) . . ?
C10 C11 N5 123.8(4) . . ?
H12 C12 N1 118.27(18) . . ?
C13 C12 N1 123.5(3) . . ?
C13 C12 H12 118.27(18) . . ?
C14 C13 C12 115.5(3) . . ?
C18 C13 C12 123.6(3) . . ?
C18 C13 C14 120.7(3) . . ?
H14 C14 C13 119.19(17) . . ?
C15 C14 C13 121.6(3) . . ?
C15 C14 H14 119.19(18) . . ?
C16 C15 C14 116.6(3) . . ?
C25 C15 C14 123.9(3) . . ?
C25 C15 C16 119.4(3) . . ?
H16 C16 C15 117.82(17) . . ?
C17 C16 C15 124.4(3) . . ?
C17 C16 H16 117.82(17) . . ?
C18 C17 C16 118.4(3) . . ?
C27 C17 C16 121.0(3) . . ?
C27 C17 C18 120.6(3) . . ?
C13 C18 O1 123.6(3) . . ?
C17 C18 O1 118.5(3) . . ?
C17 C18 C13 117.9(3) . . ?
C20 C19 N5 120.2(4) . . ?
C24 C19 N5 119.3(3) . . ?
C24 C19 C20 120.3(4) . . ?
H20 C20 C19 120.5(2) . . ?
C21 C20 C19 119.0(4) . . ?
C21 C20 H20 120.5(3) . . ?
H21 C21 C20 119.5(3) . . ?
C22 C21 C20 120.9(4) . . ?
C22 C21 H21 119.5(3) . . ?
H22 C22 C21 119.4(3) . . ?
C23 C22 C21 121.3(4) . . ?
C23 C22 H22 119.4(3) . . ?
H23 C23 C22 120.6(3) . . ?
C24 C23 C22 118.8(5) . . ?
C24 C23 H23 120.6(3) . . ?
C23 C24 C19 119.7(4) . . ?
H24 C24 C19 120.1(2) . . ?
H24 C24 C23 120.1(3) . . ?
C26 C25 C15 109.6(3) . . ?
C36 C25 C15 108.8(3) . . ?
C36 C25 C26 110.0(3) . . ?
C37 C25 C15 112.4(3) . . ?
C37 C25 C26 108.3(3) . . ?
C37 C25 C36 107.7(3) . . ?
H26a C26 C25 109.5 . . ?
H26b C26 C25 109.5 . . ?
H26b C26 H26a 109.5 . . ?
H26c C26 C25 109.5 . . ?
H26c C26 H26a 109.5 . . ?
H26c C26 H26b 109.5 . . ?
C28 C27 C17 111.7(3) . . ?
C38 C27 C17 110.7(2) . . ?
C38 C27 C28 107.4(3) . . ?
C39 C27 C17 108.8(2) . . ?
C39 C27 C28 107.6(3) . . ?
C39 C27 C38 110.6(3) . . ?
H28a C28 C27 109.5 . . ?
H28b C28 C27 109.5 . . ?
H28b C28 H28a 109.5 . . ?
H28c C28 C27 109.5 . . ?
H28c C28 H28a 109.5 . . ?
H28c C28 H28b 109.5 . . ?
H29 C29 N2 118.89(17) . . ?
C30 C29 N2 122.2(3) . . ?
C30 C29 H29 118.89(17) . . ?
C31 C30 C29 117.4(3) . . ?
C35 C30 C29 123.4(3) . . ?
C35 C30 C31 119.1(3) . . ?
H31 C31 C30 118.63(18) . . ?
C32 C31 C30 122.7(3) . . ?
C32 C31 H31 118.63(18) . . ?
C33 C32 C31 116.4(3) . . ?
C40 C32 C31 119.6(3) . . ?
C40 C32 C33 123.9(3) . . ?
H33 C33 C32 117.74(19) . . ?
C34 C33 C32 124.5(3) . . ?
C34 C33 H33 117.74(17) . . ?
C35 C34 C33 116.9(3) . . ?
C42 C34 C33 122.1(3) . . ?
C42 C34 C35 121.0(3) . . ?
C30 C35 O5 120.3(3) . . ?
C34 C35 O5 119.4(3) . . ?
C34 C35 C30 120.3(3) . . ?
H36a C36 C25 109.5 . . ?
H36b C36 C25 109.5 . . ?
H36b C36 H36a 109.5 . . ?
H36c C36 C25 109.5 . . ?
H36c C36 H36a 109.5 . . ?
H36c C36 H36b 109.5 . . ?
H37a C37 C25 109.5 . . ?
H37b C37 C25 109.5 . . ?
H37b C37 H37a 109.5 . . ?
H37c C37 C25 109.5 . . ?
H37c C37 H37a 109.5 . . ?
H37c C37 H37b 109.5 . . ?
H38a C38 C27 109.5 . . ?
H38b C38 C27 109.5 . . ?
H38b C38 H38a 109.5 . . ?
H38c C38 C27 109.5 . . ?
H38c C38 H38a 109.5 . . ?
H38c C38 H38b 109.5 . . ?
H39a C39 C27 109.5 . . ?
H39b C39 C27 109.5 . . ?
H39b C39 H39a 109.5 . . ?
H39c C39 C27 109.5 . . ?
H39c C39 H39a 109.5 . . ?
H39c C39 H39b 109.5 . . ?
C41 C40 C32 109.1(3) . . ?
C44 C40 C32 112.3(3) . . ?
C44 C40 C41 109.0(3) . . ?
C45 C40 C32 109.7(3) . . ?
C45 C40 C41 109.2(3) . . ?
C45 C40 C44 107.6(3) . . ?
H41a C41 C40 109.5 . . ?
H41b C41 C40 109.5 . . ?
H41b C41 H41a 109.5 . . ?
H41c C41 C40 109.5 . . ?
H41c C41 H41a 109.5 . . ?
H41c C41 H41b 109.5 . . ?
C43 C42 C34 110.0(3) . . ?
C46 C42 C34 112.0(2) . . ?
C46 C42 C43 106.7(3) . . ?
C47 C42 C34 110.1(2) . . ?
C47 C42 C43 110.7(3) . . ?
C47 C42 C46 107.4(3) . . ?
H43a C43 C42 109.5 . . ?
H43b C43 C42 109.5 . . ?
H43b C43 H43a 109.5 . . ?
H43c C43 C42 109.5 . . ?
H43c C43 H43a 109.5 . . ?
H43c C43 H43b 109.5 . . ?
H44a C44 C40 109.5 . . ?
H44b C44 C40 109.5 . . ?
H44b C44 H44a 109.5 . . ?
H44c C44 C40 109.5 . . ?
H44c C44 H44a 109.5 . . ?
H44c C44 H44b 109.5 . . ?
H45a C45 C40 109.5 . . ?
H45b C45 C40 109.5 . . ?
H45b C45 H45a 109.5 . . ?
H45c C45 C40 109.5 . . ?
H45c C45 H45a 109.5 . . ?
H45c C45 H45b 109.5 . . ?
H46a C46 C42 109.5 . . ?
H46b C46 C42 109.5 . . ?
H46b C46 H46a 109.5 . . ?
H46c C46 C42 109.5 . . ?
H46c C46 H46a 109.5 . . ?
H46c C46 H46b 109.5 . . ?
H47a C47 C42 109.5 . . ?
H47b C47 C42 109.5 . . ?
H47b C47 H47a 109.5 . . ?
H47c C47 C42 109.5 . . ?
H47c C47 H47a 109.5 . . ?
H47c C47 H47b 109.5 . . ?
O5 Cu2 Cu1 140.2(8) . . ?
N1 Cu2 Cu1 51.1(4) . . ?
N1 Cu2 O5 121.7(6) . . ?
N2 Cu2 Cu1 111.9(8) . . ?
N2 Cu2 O5 84.8(6) . . ?
N2 Cu2 N1 153.3(7) . . ?
N4 Cu2 Cu1 68.5(6) . . ?
N4 Cu2 O5 150.9(7) . . ?
N4 Cu2 N1 68.5(4) . . ?
N4 Cu2 N2 86.4(5) . . ?

loop_
_geom_bond_atom_site_label_1
_geom_bond_atom_site_label_2
_geom_bond_distance
_geom_bond_site_symmetry_2
_geom_bond_publ_flag
Cu1 O1 1.855(2) . ?
Cu1 O2 2.014(2) . ?
Cu1 N1 1.900(3) . ?
Cu1 N4 1.961(3) . ?
Cu1 Cu2 1.415(14) . ?
O1 C18 1.318(4) . ?
O2 N6 1.291(4) . ?
O3 N6 1.225(4) . ?
O4 N6 1.236(4) . ?
O5 C35 1.356(4) . ?
O5 Cu2 2.140(14) . ?
N1 N3 1.409(3) . ?
N1 C12 1.287(4) . ?
N1 Cu2 2.436(14) . ?
N2 N5 1.391(4) . ?
N2 C29 1.279(4) . ?
N2 Cu2 1.816(13) . ?
N3 C1 1.433(5) . ?
N3 C7 1.382(5) . ?
N4 C7 1.333(5) . ?
N4 C11 1.351(5) . ?
N4 Cu2 1.972(13) . ?
N5 C11 1.363(5) . ?
N5 C19 1.432(4) . ?
C1 C2 1.371(5) . ?
C1 C6 1.342(6) . ?
C2 H2 0.9500 . ?
C2 C3 1.392(7) . ?
C3 H3 0.9500 . ?
C3 C4 1.348(7) . ?
C4 H4 0.9500 . ?
C4 C5 1.364(8) . ?
C5 H5 0.9500 . ?
C5 C6 1.380(7) . ?
C6 H6 0.9500 . ?
C7 C8 1.400(4) . ?
C8 H8 0.9500 . ?
C8 C9 1.374(6) . ?
C9 H9 0.9500 . ?
C9 C10 1.382(6) . ?
C10 H10 0.9500 . ?
C10 C11 1.390(5) . ?
C12 H12 0.9500 . ?
C12 C13 1.443(4) . ?
C13 C14 1.407(4) . ?
C13 C18 1.418(4) . ?
C14 H14 0.9500 . ?
C14 C15 1.375(4) . ?
C15 C16 1.419(4) . ?
C15 C25 1.528(4) . ?
C16 H16 0.9500 . ?
C16 C17 1.372(4) . ?
C17 C18 1.430(4) . ?
C17 C27 1.547(4) . ?
C19 C20 1.379(5) . ?
C19 C24 1.375(6) . ?
C20 H20 0.9500 . ?
C20 C21 1.392(6) . ?
C21 H21 0.9500 . ?
C21 C22 1.331(7) . ?
C22 H22 0.9500 . ?
C22 C23 1.381(7) . ?
C23 H23 0.9500 . ?
C23 C24 1.397(7) . ?
C24 H24 0.9500 . ?
C25 C26 1.525(5) . ?
C25 C36 1.543(5) . ?
C25 C37 1.534(5) . ?
C26 H26a 0.9800 . ?
C26 H26b 0.9800 . ?
C26 H26c 0.9800 . ?
C27 C28 1.528(4) . ?
C27 C38 1.527(4) . ?
C27 C39 1.539(5) . ?
C28 H28a 0.9800 . ?
C28 H28b 0.9800 . ?
C28 H28c 0.9800 . ?
C29 H29 0.9500 . ?
C29 C30 1.453(4) . ?
C30 C31 1.391(4) . ?
C30 C35 1.418(4) . ?
C31 H31 0.9500 . ?
C31 C32 1.378(4) . ?
C32 C33 1.394(4) . ?
C32 C40 1.527(4) . ?
C33 H33 0.9500 . ?
C33 C34 1.402(4) . ?
C34 C35 1.403(4) . ?
C34 C42 1.537(4) . ?
C36 H36a 0.9800 . ?
C36 H36b 0.9800 . ?
C36 H36c 0.9800 . ?
C37 H37a 0.9800 . ?
C37 H37b 0.9800 . ?
C37 H37c 0.9800 . ?
C38 H38a 0.9800 . ?
C38 H38b 0.9800 . ?
C38 H38c 0.9800 . ?
C39 H39a 0.9800 . ?
C39 H39b 0.9800 . ?
C39 H39c 0.9800 . ?
C40 C41 1.538(5) . ?
C40 C44 1.522(5) . ?
C40 C45 1.546(5) . ?
C41 H41a 0.9800 . ?
C41 H41b 0.9800 . ?
C41 H41c 0.9800 . ?
C42 C43 1.533(4) . ?
C42 C46 1.534(4) . ?
C42 C47 1.541(4) . ?
C43 H43a 0.9800 . ?
C43 H43b 0.9800 . ?
C43 H43c 0.9800 . ?
C44 H44a 0.9800 . ?
C44 H44b 0.9800 . ?
C44 H44c 0.9800 . ?
C45 H45a 0.9800 . ?
C45 H45b 0.9800 . ?
C45 H45c 0.9800 . ?
C46 H46a 0.9800 . ?
C46 H46b 0.9800 . ?
C46 H46c 0.9800 . ?
C47 H47a 0.9800 . ?
C47 H47b 0.9800 . ?
C47 H47c 0.9800 . ?

loop_
_geom_torsion_atom_site_label_1
_geom_torsion_atom_site_label_2
_geom_torsion_atom_site_label_3
_geom_torsion_atom_site_label_4
_geom_torsion
_geom_torsion_site_symmetry_1
_geom_torsion_site_symmetry_2
_geom_torsion_site_symmetry_3
_geom_torsion_site_symmetry_4
_geom_torsion_publ_flag
Cu1 O1 C18 C13 2.1(3) . . . . ?
Cu1 O1 C18 C17 -179.2(2) . . . . ?
Cu1 O2 N6 O3 166.6(2) . . . . ?
Cu1 O2 N6 O4 -13.0(2) . . . . ?
Cu1 N1 N3 C1 145.6(2) . . . . ?
Cu1 N1 N3 C7 -9.5(2) . . . . ?
Cu1 N1 C12 C13 -1.1(3) . . . . ?
Cu1 N4 C7 N3 26.3(2) . . . . ?
Cu1 N4 C7 C8 -154.9(2) . . . . ?
Cu1 N4 C11 N5 -27.6(3) . . . . ?
Cu1 N4 C11 C10 151.6(3) . . . . ?
O1 C18 C13 C12 8.8(4) . . . . ?
O1 C18 C13 C14 -174.6(3) . . . . ?
O1 C18 C17 C16 174.9(3) . . . . ?
O1 C18 C17 C27 -4.7(3) . . . . ?
O5 C35 C30 C29 3.3(4) . . . . ?
O5 C35 C30 C31 -179.7(3) . . . . ?
O5 C35 C34 C33 179.8(3) . . . . ?
O5 C35 C34 C42 -1.5(3) . . . . ?
N1 N3 C1 C2 115.2(3) . . . . ?
N1 N3 C1 C6 -65.7(4) . . . . ?
N1 N3 C7 N4 -11.5(3) . . . . ?
N1 N3 C7 C8 169.7(3) . . . . ?
N1 C12 C13 C14 174.0(3) . . . . ?
N1 C12 C13 C18 -9.3(4) . . . . ?
N2 N5 C11 N4 -17.0(3) . . . . ?
N2 N5 C11 C10 163.9(3) . . . . ?
N2 N5 C19 C20 101.9(3) . . . . ?
N2 N5 C19 C24 -72.1(4) . . . . ?
N2 C29 C30 C31 172.3(3) . . . . ?
N2 C29 C30 C35 -10.7(4) . . . . ?
N3 C1 C2 C3 179.2(4) . . . . ?
N3 C1 C6 C5 -178.7(5) . . . . ?
N3 C7 N4 C11 -171.0(3) . . . . ?
N3 C7 N4 Cu2 -18.9(6) . . . . ?
N3 C7 C8 C9 176.9(4) . . . . ?
N4 C7 C8 C9 -1.8(4) . . . . ?
N4 C11 N5 C19 159.7(3) . . . . ?
N4 C11 C10 C9 3.1(4) . . . . ?
N5 C11 C10 C9 -177.8(4) . . . . ?
N5 C19 C20 C21 -176.7(4) . . . . ?
N5 C19 C24 C23 175.6(4) . . . . ?
C1 C2 C3 C4 0.3(5) . . . . ?
C1 C6 C5 C4 -1.4(6) . . . . ?
C2 C3 C4 C5 -1.2(6) . . . . ?
C3 C4 C5 C6 1.8(6) . . . . ?
C7 C8 C9 C10 -3.5(4) . . . . ?
C8 C9 C10 C11 2.9(5) . . . . ?
C12 C13 C14 C15 174.3(3) . . . . ?
C12 C13 C18 C17 -169.8(3) . . . . ?
C13 C14 C15 C16 -2.0(3) . . . . ?
C13 C14 C15 C25 -178.2(3) . . . . ?
C13 C18 C17 C16 -6.3(3) . . . . ?
C13 C18 C17 C27 174.0(3) . . . . ?
C14 C15 C16 C17 2.3(3) . . . . ?
C14 C15 C25 C26 -125.2(3) . . . . ?
C14 C15 C25 C36 114.5(3) . . . . ?
C14 C15 C25 C37 -4.7(3) . . . . ?
C15 C16 C17 C18 1.9(3) . . . . ?
C15 C16 C17 C27 -178.4(3) . . . . ?
C16 C17 C27 C28 3.7(3) . . . . ?
C16 C17 C27 C38 -115.9(3) . . . . ?
C16 C17 C27 C39 122.3(3) . . . . ?
C19 C20 C21 C22 1.6(5) . . . . ?
C19 C24 C23 C22 0.7(6) . . . . ?
C20 C21 C22 C23 0.8(6) . . . . ?
C21 C22 C23 C24 -2.0(6) . . . . ?
C29 C30 C31 C32 176.9(3) . . . . ?
C29 C30 C35 C34 -175.6(3) . . . . ?
C30 C31 C32 C33 -0.8(3) . . . . ?
C30 C31 C32 C40 -178.5(3) . . . . ?
C30 C35 C34 C33 -1.4(3) . . . . ?
C30 C35 C34 C42 177.3(3) . . . . ?
C31 C32 C33 C34 0.9(3) . . . . ?
C31 C32 C40 C41 68.3(3) . . . . ?
C31 C32 C40 C44 -170.8(3) . . . . ?
C31 C32 C40 C45 -51.2(3) . . . . ?
C32 C33 C34 C35 0.2(4) . . . . ?
C32 C33 C34 C42 -178.5(3) . . . . ?
C33 C34 C42 C43 -119.5(3) . . . . ?
C33 C34 C42 C46 -1.1(3) . . . . ?
C33 C34 C42 C47 118.3(3) . . . . ?

loop_
_smtbx_masks_void_nr
_smtbx_masks_void_average_x
_smtbx_masks_void_average_y
_smtbx_masks_void_average_z
_smtbx_masks_void_volume
_smtbx_masks_void_count_electrons
_smtbx_masks_void_content
1 0.199 0.455 0.122 237.6 72.3 ?
2 0.199 0.045 0.622 237.6 71.8 ?
3 -0.199 0.955 0.378 237.6 72.8 ?
4 -0.199 0.545 0.878 237.6 72.3 ?
5 0.489 0.016 0.730 7.3 0.0 ?
6 0.489 0.484 0.230 7.3 0.0 ?
7 0.511 -0.016 0.270 7.3 0.0 ?
8 0.511 0.516 0.770 7.3 0.0 ?
